data_1545747
loop_
_publ_author_name
'Maiti, Saikat'
'Achar, Tapas Kumar'
'Mal, Prasenjit'

_publ_section_title
;
 An Organic Intermolecular Dehydrogenative Annulation Reaction.
;
_journal_issue 8
_journal_name_full 'Organic letters'
_journal_page_first 2006
_journal_page_last 2009
_journal_paper_doi 10.1021/acs.orglett.7b00562
_journal_volume 19
_journal_year 2017
_chemical_formula_moiety 'C15 H12 Br N O2'
_chemical_formula_sum 'C15 H12 Br N O2'
_chemical_formula_weight 318.17
_space_group_crystal_system orthorhombic
_space_group_IT_number 19
_space_group_name_Hall 'P 2ac 2ab'
_space_group_name_H-M_alt 'P 21 21 21'
_symmetry_space_group_name_Hall 'P 2ac 2ab'
_symmetry_space_group_name_H-M 'P 21 21 21'
_atom_sites_solution_hydrogens geom
_audit_creation_date 2017-03-21
_audit_creation_method
;
Olex2 1.2-beta
(compiled 2017.03.14 svn.r3398 for OlexSys, GUI svn.r5328)
;
_cell_angle_alpha 90
_cell_angle_beta 90
_cell_angle_gamma 90
_cell_formula_units_Z 4
_cell_length_a 3.92700(10)
_cell_length_b 16.2999(6)
_cell_length_c 19.0048(6)
_cell_measurement_reflns_used 4896
_cell_measurement_temperature 100
_cell_measurement_theta_max 25.09
_cell_measurement_theta_min 2.50
_cell_volume 1216.49(7)
_computing_cell_refinement 'SAINT v7.68A (Bruker, 2009)'
_computing_data_reduction 'SAINT v7.68A (Bruker, 2009)'
_computing_molecular_graphics 'Olex2 (Dolomanov et al., 2009)'
_computing_publication_material 'Olex2 (Dolomanov et al., 2009)'
_computing_structure_refinement 'ShelXL (Sheldrick, 2015)'
_computing_structure_solution 'J. Appl. Cryst. (2007). 40, 609-613'
_diffrn_ambient_temperature 100.0
_diffrn_measured_fraction_theta_full 0.999
_diffrn_measured_fraction_theta_max 0.999
_diffrn_measurement_device_type 'Bruker APEX-II CCD'
_diffrn_measurement_method '\f and \w scans'
_diffrn_radiation_type MoK\a
_diffrn_radiation_wavelength 0.71073
_diffrn_reflns_av_R_equivalents 0.0666
_diffrn_reflns_av_unetI/netI 0.0501
_diffrn_reflns_Laue_measured_fraction_full 0.999
_diffrn_reflns_Laue_measured_fraction_max 0.999
_diffrn_reflns_limit_h_max 5
_diffrn_reflns_limit_h_min -5
_diffrn_reflns_limit_k_max 23
_diffrn_reflns_limit_k_min -23
_diffrn_reflns_limit_l_max 27
_diffrn_reflns_limit_l_min -27
_diffrn_reflns_number 25564
_diffrn_reflns_point_group_measured_fraction_full 1.000
_diffrn_reflns_point_group_measured_fraction_max 0.998
_diffrn_reflns_theta_full 25.242
_diffrn_reflns_theta_max 30.556
_diffrn_reflns_theta_min 1.646
_exptl_absorpt_coefficient_mu 3.375
_exptl_absorpt_correction_T_max 0.7461
_exptl_absorpt_correction_T_min 0.5303
_exptl_absorpt_correction_type multi-scan
_exptl_absorpt_process_details
;
SADABS-2008/1 (Bruker,2008) was used for absorption correction.
wR2(int) was 0.0891 before and 0.0648 after correction.
The Ratio of minimum to maximum transmission is 0.7108.
The \l/2 correction factor is 0.0015.
;
_exptl_crystal_colour colourless
_exptl_crystal_colour_primary colourless
_exptl_crystal_density_diffrn 1.737
_exptl_crystal_description plate
_exptl_crystal_F_000 640
_exptl_crystal_size_max 0.34
_exptl_crystal_size_mid 0.24
_exptl_crystal_size_min 0.1
_refine_diff_density_max 0.434
_refine_diff_density_min -0.541
_refine_diff_density_rms 0.135
_refine_ls_abs_structure_details
;
 Flack x determined using 1213 quotients [(I+)-(I-)]/[(I+)+(I-)]
 (Parsons, Flack and Wagner, Acta Cryst. B69 (2013) 249-259).
;
_refine_ls_abs_structure_Flack 0.008(6)
_refine_ls_extinction_method none
_refine_ls_goodness_of_fit_ref 1.065
_refine_ls_hydrogen_treatment constr
_refine_ls_matrix_type full
_refine_ls_number_parameters 174
_refine_ls_number_reflns 3736
_refine_ls_number_restraints 0
_refine_ls_restrained_S_all 1.065
_refine_ls_R_factor_all 0.0403
_refine_ls_R_factor_gt 0.0289
_refine_ls_shift/su_max 0.001
_refine_ls_shift/su_mean 0.000
_refine_ls_structure_factor_coef Fsqd
_refine_ls_weighting_details 'w=1/[\s^2^(Fo^2^)+(0.0410P)^2^] where P=(Fo^2^+2Fc^2^)/3'
_refine_ls_weighting_scheme calc
_refine_ls_wR_factor_gt 0.0629
_refine_ls_wR_factor_ref 0.0822
_reflns_Friedel_coverage 0.687
_reflns_Friedel_fraction_full 1.000
_reflns_Friedel_fraction_max 0.997
_reflns_number_gt 3243
_reflns_number_total 3736
_reflns_threshold_expression 'I > 2\s(I)'
_cod_data_source_file ol7b00562_si_005.cif
_cod_data_source_block pm_sm_2_67r_0m
_cod_depositor_comments 'Adding full bibliography for 1545745--1545747.cif.'
_cod_database_code 1545747
_shelx_shelxl_version_number 2014/7
_shelx_space_group_comment
;
The symmetry employed for this shelxl refinement is uniquely defined
by the following loop, which should always be used as a source of
symmetry information in preference to the above space-group names.
They are only intended as comments.
;
_olex2_refinement_description
;
1. Fixed Uiso
 At 1.2 times of:
  All C(H) groups
 At 1.5 times of:
  All C(H,H,H) groups
2.a Aromatic/amide H refined with riding coordinates:
 C9(H9), C13(H13), C10(H10), C11(H11), C6(H6), C7(H7)
2.b Idealised Me refined as rotating group:
 C14(H14A,H14B,H14C), C15(H15A,H15B,H15C)
;
_olex2_submission_special_instructions 'No special instructions were received'

loop_
_space_group_symop_operation_xyz
'x, y, z'
'x+1/2, -y+1/2, -z'
'-x, y+1/2, -z+1/2'
'-x+1/2, -y, z+1/2'

loop_
_atom_site_label
_atom_site_type_symbol
_atom_site_fract_x
_atom_site_fract_y
_atom_site_fract_z
_atom_site_U_iso_or_equiv
_atom_site_adp_type
_atom_site_occupancy
_atom_site_site_symmetry_order
_atom_site_calc_flag
_atom_site_refinement_flags_posn
Br1 Br 1.39182(9) 0.66044(2) -0.09986(2) 0.02063(11) Uani 1 1 d .
O2 O 0.9020(7) 0.62505(16) 0.38980(12) 0.0208(5) Uani 1 1 d .
O1 O 0.6295(9) 0.37122(17) 0.11831(13) 0.0249(6) Uani 1 1 d .
N1 N 0.8374(8) 0.49197(18) 0.15937(15) 0.0146(6) Uani 1 1 d .
C8 C 1.2277(9) 0.6022(2) -0.02001(19) 0.0161(7) Uani 1 1 d .
C9 C 1.2498(9) 0.6394(2) 0.04534(19) 0.0162(7) Uani 1 1 d .
H9 H 1.3543 0.6916 0.0511 0.019 Uiso 1 1 calc R
C4 C 1.1123(9) 0.5972(2) 0.10209(18) 0.0148(6) Uani 1 1 d .
C5 C 1.0856(9) 0.6186(2) 0.17602(17) 0.0144(6) Uani 1 1 d .
C2 C 0.9158(9) 0.5539(2) 0.21027(18) 0.0141(6) Uani 1 1 d .
C13 C 0.8600(10) 0.5570(2) 0.28245(18) 0.0167(7) Uani 1 1 d .
H13 H 0.7496 0.5131 0.3062 0.020 Uiso 1 1 calc R
C12 C 0.9713(9) 0.6265(2) 0.31906(19) 0.0158(7) Uani 1 1 d .
C14 C 1.0370(11) 0.6909(3) 0.4313(2) 0.0241(9) Uani 1 1 d .
H14A H 1.2835 0.6947 0.4239 0.036 Uiso 1 1 calc GR
H14B H 0.9904 0.6805 0.4812 0.036 Uiso 1 1 calc GR
H14C H 0.9294 0.7426 0.4172 0.036 Uiso 1 1 calc GR
C1 C 0.9637(8) 0.5197(2) 0.09291(19) 0.0149(7) Uani 1 1 d .
C3 C 0.6626(9) 0.4181(2) 0.16742(19) 0.0164(7) Uani 1 1 d .
C15 C 0.5178(10) 0.3973(2) 0.23841(19) 0.0181(8) Uani 1 1 d .
H15A H 0.3711 0.3489 0.2344 0.027 Uiso 1 1 calc GR
H15B H 0.3839 0.4438 0.2559 0.027 Uiso 1 1 calc GR
H15C H 0.7040 0.3857 0.2713 0.027 Uiso 1 1 calc GR
C10 C 1.1989(9) 0.6859(2) 0.21359(19) 0.0155(7) Uani 1 1 d .
H10 H 1.3176 0.7287 0.1902 0.019 Uiso 1 1 calc R
C11 C 1.1391(10) 0.6909(2) 0.28579(18) 0.0163(7) Uani 1 1 d .
H11 H 1.2117 0.7375 0.3118 0.020 Uiso 1 1 calc R
C6 C 0.9517(10) 0.4821(3) 0.02754(19) 0.0193(8) Uani 1 1 d .
H6 H 0.8547 0.4291 0.0218 0.023 Uiso 1 1 calc R
C7 C 1.0875(10) 0.5248(2) -0.02952(18) 0.0199(7) Uani 1 1 d .
H7 H 1.0839 0.5009 -0.0751 0.024 Uiso 1 1 calc R

loop_
_atom_site_aniso_label
_atom_site_aniso_U_11
_atom_site_aniso_U_22
_atom_site_aniso_U_33
_atom_site_aniso_U_23
_atom_site_aniso_U_13
_atom_site_aniso_U_12
Br1 0.02232(16) 0.02702(19) 0.01255(15) 0.00134(15) 0.00245(15) -0.00381(16)
O2 0.0298(13) 0.0213(13) 0.0114(12) -0.0021(10) 0.0039(12) -0.0059(12)
O1 0.0391(16) 0.0175(13) 0.0181(13) -0.0019(10) 0.0007(13) -0.0076(14)
N1 0.0198(16) 0.0128(14) 0.0111(13) -0.0002(11) -0.0007(11) -0.0002(13)
C8 0.0177(16) 0.0193(19) 0.0114(16) 0.0039(14) 0.0012(13) 0.0019(14)
C9 0.0162(15) 0.0157(19) 0.0167(17) -0.0006(13) 0.0000(13) -0.0017(13)
C4 0.0158(13) 0.0162(15) 0.0124(14) 0.0002(13) -0.0009(17) 0.0031(14)
C5 0.0164(16) 0.0136(16) 0.0133(15) 0.0012(12) -0.0011(14) 0.0019(15)
C2 0.0145(15) 0.0144(16) 0.0134(15) -0.0015(12) -0.0012(14) 0.0003(15)
C13 0.0209(17) 0.0156(17) 0.0135(15) 0.0002(12) 0.0018(15) -0.0019(16)
C12 0.0167(16) 0.0174(18) 0.0131(16) -0.0006(14) 0.0002(12) 0.0028(13)
C14 0.034(2) 0.026(2) 0.0133(17) -0.0062(15) 0.0020(15) -0.0107(17)
C1 0.0169(15) 0.0155(17) 0.0121(16) 0.0016(14) 0.0000(13) 0.0011(13)
C3 0.0190(18) 0.0147(16) 0.0155(16) 0.0016(13) -0.0038(14) 0.0013(14)
C15 0.0200(17) 0.0161(19) 0.0181(19) 0.0013(15) -0.0005(14) -0.0008(14)
C10 0.0198(16) 0.0136(17) 0.0132(16) 0.0016(13) 0.0006(13) -0.0013(13)
C11 0.0213(17) 0.0135(16) 0.0142(15) -0.0016(12) 0.0002(15) 0.0002(15)
C6 0.023(2) 0.0179(19) 0.0165(17) -0.0024(14) -0.0012(14) -0.0024(15)
C7 0.0224(17) 0.024(2) 0.0133(15) -0.0030(13) -0.0012(15) 0.0010(18)

loop_
_atom_type_symbol
_atom_type_description
_atom_type_scat_dispersion_real
_atom_type_scat_dispersion_imag
_atom_type_scat_source
C C 0.0033 0.0016 'International Tables Vol C Tables 4.2.6.8 and 6.1.1.4'
H H 0.0000 0.0000 'International Tables Vol C Tables 4.2.6.8 and 6.1.1.4'
N N 0.0061 0.0033 'International Tables Vol C Tables 4.2.6.8 and 6.1.1.4'
O O 0.0106 0.0060 'International Tables Vol C Tables 4.2.6.8 and 6.1.1.4'
Br Br -0.2901 2.4595 'International Tables Vol C Tables 4.2.6.8 and 6.1.1.4'

loop_
_geom_angle_atom_site_label_1
_geom_angle_atom_site_label_2
_geom_angle_atom_site_label_3
_geom_angle
C12 O2 C14 116.9(3)
C1 N1 C2 107.4(3)
C3 N1 C2 129.8(3)
C3 N1 C1 122.7(3)
C9 C8 Br1 118.3(3)
C9 C8 C7 122.7(3)
C7 C8 Br1 119.0(3)
C8 C9 H9 121.5
C8 C9 C4 117.0(3)
C4 C9 H9 121.5
C9 C4 C5 131.4(3)
C9 C4 C1 120.8(3)
C1 C4 C5 107.8(3)
C2 C5 C4 107.6(3)
C10 C5 C4 131.8(3)
C10 C5 C2 120.6(3)
C5 C2 N1 108.5(3)
C13 C2 N1 131.2(3)
C13 C2 C5 120.3(3)
C2 C13 H13 121.0
C2 C13 C12 118.1(3)
C12 C13 H13 121.0
O2 C12 C13 114.3(3)
O2 C12 C11 123.5(3)
C11 C12 C13 122.2(3)
O2 C14 H14A 109.5
O2 C14 H14B 109.5
O2 C14 H14C 109.5
H14A C14 H14B 109.5
H14A C14 H14C 109.5
H14B C14 H14C 109.5
C4 C1 N1 108.6(3)
C6 C1 N1 129.8(3)
C6 C1 C4 121.6(3)
O1 C3 N1 120.8(3)
O1 C3 C15 120.5(3)
N1 C3 C15 118.6(3)
C3 C15 H15A 109.5
C3 C15 H15B 109.5
C3 C15 H15C 109.5
H15A C15 H15B 109.5
H15A C15 H15C 109.5
H15B C15 H15C 109.5
C5 C10 H10 120.0
C5 C10 C11 120.0(3)
C11 C10 H10 120.0
C12 C11 C10 118.9(3)
C12 C11 H11 120.6
C10 C11 H11 120.6
C1 C6 H6 121.2
C1 C6 C7 117.5(4)
C7 C6 H6 121.2
C8 C7 C6 120.3(3)
C8 C7 H7 119.9
C6 C7 H7 119.9

loop_
_geom_bond_atom_site_label_1
_geom_bond_atom_site_label_2
_geom_bond_distance
Br1 C8 1.903(4)
O2 C12 1.372(4)
O2 C14 1.434(5)
O1 C3 1.213(4)
N1 C2 1.431(4)
N1 C1 1.430(4)
N1 C3 1.394(5)
C8 C9 1.386(5)
C8 C7 1.387(5)
C9 H9 0.9500
C9 C4 1.388(5)
C4 C5 1.451(5)
C4 C1 1.403(5)
C5 C2 1.408(5)
C5 C10 1.382(5)
C2 C13 1.390(5)
C13 H13 0.9500
C13 C12 1.400(5)
C12 C11 1.392(5)
C14 H14A 0.9800
C14 H14B 0.9800
C14 H14C 0.9800
C1 C6 1.386(5)
C3 C15 1.503(5)
C15 H15A 0.9800
C15 H15B 0.9800
C15 H15C 0.9800
C10 H10 0.9500
C10 C11 1.394(5)
C11 H11 0.9500
C6 H6 0.9500
C6 C7 1.395(5)
C7 H7 0.9500

loop_
_geom_torsion_atom_site_label_1
_geom_torsion_atom_site_label_2
_geom_torsion_atom_site_label_3
_geom_torsion_atom_site_label_4
_geom_torsion
Br1 C8 C9 C4 176.8(3)
Br1 C8 C7 C6 -177.2(3)
O2 C12 C11 C10 179.6(3)
N1 C2 C13 C12 179.1(4)
N1 C1 C6 C7 178.0(3)
C8 C9 C4 C5 -178.5(4)
C8 C9 C4 C1 1.0(5)
C9 C8 C7 C6 1.9(6)
C9 C4 C5 C2 178.7(4)
C9 C4 C5 C10 -2.8(7)
C9 C4 C1 N1 -178.6(3)
C9 C4 C1 C6 0.7(5)
C4 C5 C2 N1 0.4(4)
C4 C5 C2 C13 178.7(3)
C4 C5 C10 C11 -179.7(4)
C4 C1 C6 C7 -1.2(5)
C5 C4 C1 N1 1.0(4)
C5 C4 C1 C6 -179.6(3)
C5 C2 C13 C12 1.2(5)
C5 C10 C11 C12 1.4(5)
C2 N1 C1 C4 -0.8(4)
C2 N1 C1 C6 179.9(4)
C2 N1 C3 O1 -177.4(4)
C2 N1 C3 C15 2.1(5)
C2 C5 C10 C11 -1.4(5)
C2 C13 C12 O2 179.1(3)
C2 C13 C12 C11 -1.2(5)
C13 C12 C11 C10 -0.1(6)
C14 O2 C12 C13 174.4(3)
C14 O2 C12 C11 -5.3(5)
C1 N1 C2 C5 0.2(4)
C1 N1 C2 C13 -177.8(4)
C1 N1 C3 O1 4.9(5)
C1 N1 C3 C15 -175.6(3)
C1 C4 C5 C2 -0.9(4)
C1 C4 C5 C10 177.6(4)
C1 C6 C7 C8 -0.1(6)
C3 N1 C2 C5 -177.7(3)
C3 N1 C2 C13 4.2(6)
C3 N1 C1 C4 177.4(3)
C3 N1 C1 C6 -2.0(6)
C10 C5 C2 N1 -178.3(3)
C10 C5 C2 C13 0.0(6)
C7 C8 C9 C4 -2.4(6)
